data_7215153
loop_
_publ_author_name
'Liu, Ting'
'Wang, Suna'
'Lu, Jing'
'Dou, Jianmin'
'Niu, Meiju'
'Li, Dacheng'
'Bai, Junfeng'

_publ_section_title
;
 Positional isomeric and substituent effect on the assemblies of a series
 of d10 coordination polymers based upon unsymmetric tricarboxylate acids
 and nitrogen-containing ligands
;
_journal_issue 27
_journal_name_full CrystEngComm
_journal_page_first 5476
_journal_paper_doi 10.1039/c3ce40583d
_journal_volume 15
_journal_year 2013
_chemical_formula_sum 'C27 H23 N3 O10 Zn'
_chemical_formula_weight 614.85
_chemical_name_systematic
; 
 ? 
;
_space_group_IT_number 15
_symmetry_cell_setting monoclinic
_symmetry_space_group_name_Hall '-C 2yc'
_symmetry_space_group_name_H-M 'C 1 2/c 1'
_atom_sites_solution_hydrogens geom
_atom_sites_solution_primary direct
_atom_sites_solution_secondary difmap
_audit_creation_method SHELXL-97
_cell_angle_alpha 90.00
_cell_angle_beta 115.375(10)
_cell_angle_gamma 90.00
_cell_formula_units_Z 4
_cell_length_a 19.507(2)
_cell_length_b 12.5344(9)
_cell_length_c 11.6931(14)
_cell_measurement_reflns_used 556
_cell_measurement_temperature 121.50(14)
_cell_measurement_theta_max 28.34
_cell_measurement_theta_min 3.10
_cell_volume 2583.2(5)
_computing_structure_refinement 'SHELXL-97 (Sheldrick, 1997)'
_computing_structure_solution 'SHELXS-97 (Sheldrick, 1990)'
_diffrn_ambient_temperature 121.50(14)
_diffrn_detector_area_resol_mean 16.2563
_diffrn_measured_fraction_theta_full 0.999
_diffrn_measured_fraction_theta_max 0.999
_diffrn_measurement_device_type 'Xcalibur, Eos, Gemini'
_diffrn_radiation_monochromator graphite
_diffrn_radiation_source 'Enhance (Mo) X-ray Source'
_diffrn_radiation_type 'Mo K\a'
_diffrn_radiation_wavelength 0.7107
_diffrn_reflns_av_R_equivalents 0.0833
_diffrn_reflns_av_sigmaI/netI 0.1361
_diffrn_reflns_limit_h_max 23
_diffrn_reflns_limit_h_min -10
_diffrn_reflns_limit_k_max 14
_diffrn_reflns_limit_k_min -12
_diffrn_reflns_limit_l_max 13
_diffrn_reflns_limit_l_min -13
_diffrn_reflns_number 4592
_diffrn_reflns_theta_full 25.01
_diffrn_reflns_theta_max 25.01
_diffrn_reflns_theta_min 3.10
_exptl_absorpt_coefficient_mu 1.017
_exptl_absorpt_correction_T_max 0.9319
_exptl_absorpt_correction_T_min 0.8373
_exptl_absorpt_correction_type multi-scan
_exptl_absorpt_process_details sadabs
_exptl_crystal_colour colorless
_exptl_crystal_density_diffrn 1.581
_exptl_crystal_density_method 'not measured'
_exptl_crystal_description flake
_exptl_crystal_F_000 1264
_exptl_crystal_size_max 0.20
_exptl_crystal_size_mid 0.18
_exptl_crystal_size_min 0.15
_refine_diff_density_max 0.536
_refine_diff_density_min -0.605
_refine_diff_density_rms 0.096
_refine_ls_extinction_method none
_refine_ls_goodness_of_fit_ref 1.083
_refine_ls_hydrogen_treatment mixed
_refine_ls_matrix_type full
_refine_ls_number_parameters 200
_refine_ls_number_reflns 2279
_refine_ls_number_restraints 743
_refine_ls_restrained_S_all 1.061
_refine_ls_R_factor_all 0.1437
_refine_ls_R_factor_gt 0.0790
_refine_ls_shift/su_max 0.000
_refine_ls_shift/su_mean 0.000
_refine_ls_structure_factor_coef Fsqd
_refine_ls_weighting_details 'calc w=1/[\s^2^(Fo^2^)+(0.0747P)^2^+1.7079P] where P=(Fo^2^+2Fc^2^)/3'
_refine_ls_weighting_scheme calc
_refine_ls_wR_factor_gt 0.1690
_refine_ls_wR_factor_ref 0.2139
_reflns_number_gt 1305
_reflns_number_total 2279
_reflns_threshold_expression >2sigma(I)
_cod_data_source_file c3ce40583d.cif
_cod_data_source_block 7
_cod_original_cell_volume 2583.2(4)
_cod_original_sg_symbol_H-M C2/c
_cod_database_code 7215153

loop_
_symmetry_equiv_pos_as_xyz
'x, y, z'
'-x, y, -z+1/2'
'x+1/2, y+1/2, z'
'-x+1/2, y+1/2, -z+1/2'
'-x, -y, -z'
'x, -y, z-1/2'
'-x+1/2, -y+1/2, -z'
'x+1/2, -y+1/2, z-1/2'

loop_
_atom_site_label
_atom_site_type_symbol
_atom_site_fract_x
_atom_site_fract_y
_atom_site_fract_z
_atom_site_U_iso_or_equiv
_atom_site_adp_type
_atom_site_occupancy
_atom_site_symmetry_multiplicity
_atom_site_calc_flag
_atom_site_refinement_flags
_atom_site_disorder_assembly
_atom_site_disorder_group
Zn1 Zn 0.0000 0.86125(9) 0.2500 0.0448(5) Uani 1 2 d SU . .
N1 N -0.0870(3) 0.9683(4) 0.1748(5) 0.0396(13) Uani 1 1 d U B .
N2 N 0.1484(4) 0.4014(6) 0.0821(7) 0.0577(17) Uani 0.50 1 d PDU A 2
O1 O -0.0136(5) 0.8142(9) 0.0512(10) 0.0505(16) Uani 0.582(15) 1 d PDU B 1
O2 O 0.0778(7) 0.7393(8) 0.2201(8) 0.046(2) Uani 0.582(15) 1 d PDU B 1
O3 O 0.1727(7) 0.3966(12) 0.2009(7) 0.074(3) Uani 0.79(3) 1 d PDU A 1
O4 O 0.1673(7) 0.3340(8) 0.0180(9) 0.077(3) Uani 0.79(3) 1 d PDU A 1
H4 H 0.1934 0.2868 0.0651 0.116 Uiso 0.396(13) 1 calc PRD A 1
O5 O 0.2701(5) 0.1988(8) 0.1476(10) 0.189(4) Uani 1 1 d DU . .
H5C H 0.3135 0.2145 0.2056 0.227 Uiso 1 1 d RD A .
H5D H 0.2758 0.1634 0.0903 0.227 Uiso 1 1 d RD . .
C1 C 0.0360(4) 0.7518(6) 0.0979(7) 0.0509(16) Uani 1 1 d DU . .
C2 C 0.1484(4) 0.4014(6) 0.0821(7) 0.0577(17) Uani 0.50 1 d PU A 1
C3 C 0.0510(4) 0.6647(5) 0.0224(6) 0.0429(16) Uani 1 1 d DU B .
C4 C 0.0950(4) 0.5772(5) 0.0849(7) 0.0462(16) Uani 1 1 d DU . .
H4A H 0.1195 0.5760 0.1728 0.055 Uiso 1 1 calc R B .
C5 C 0.1022(4) 0.4922(5) 0.0156(6) 0.0430(16) Uani 1 1 d DU A .
C6 C 0.0646(3) 0.4916(5) -0.1166(6) 0.0388(16) Uani 1 1 d DU . .
H6 H 0.0693 0.4329 -0.1615 0.047 Uiso 1 1 calc R B .
C7 C 0.0204(3) 0.5783(5) -0.1816(6) 0.0329(14) Uani 1 1 d DU . .
C8 C 0.0150(3) 0.6658(5) -0.1100(6) 0.0379(15) Uani 1 1 d DU . .
H8 H -0.0130 0.7254 -0.1516 0.045 Uiso 1 1 calc R B .
C9 C -0.1389(4) 0.9648(7) 0.0559(7) 0.0560(19) Uani 1 1 d U . .
H9 H -0.1361 0.9104 0.0040 0.067 Uiso 1 1 calc R B .
C10 C -0.1965(4) 1.0379(7) 0.0060(8) 0.059(2) Uani 1 1 d U B .
H10 H -0.2306 1.0324 -0.0788 0.071 Uiso 1 1 calc R . .
C11 C -0.2053(4) 1.1192(6) 0.0780(7) 0.0403(16) Uani 1 1 d U . .
C12 C -0.1517(4) 1.1206(6) 0.2041(7) 0.0473(18) Uani 1 1 d U B .
H12 H -0.1542 1.1729 0.2586 0.057 Uiso 1 1 calc R . .
C13 C -0.0953(4) 1.0453(6) 0.2482(7) 0.0479(18) Uani 1 1 d U . .
H13 H -0.0610 1.0476 0.3331 0.057 Uiso 1 1 calc R B .
C14 C -0.2641(4) 1.2033(6) 0.0253(7) 0.0434(17) Uani 1 1 d U . .
H14A H -0.2782 1.2283 0.0909 0.052 Uiso 1 1 calc R . .
H14B H -0.3090 1.1734 -0.0425 0.052 Uiso 1 1 calc R . .
O2' O 0.0057(9) 0.8422(10) 0.0355(12) 0.046(2) Uani 0.418(15) 1 d PDU B 2
O1' O 0.0437(9) 0.7445(13) 0.2072(12) 0.0505(16) Uani 0.418(15) 1 d PDU B 2
O4' O 0.135(3) 0.316(2) 0.020(4) 0.077(3) Uani 0.21(3) 1 d PDU A 2
H4' H 0.1627 0.2686 0.0641 0.116 Uiso 0.104(13) 1 calc PR A 2
O3' O 0.198(2) 0.403(5) 0.195(2) 0.074(3) Uani 0.21(3) 1 d PDU A 2

loop_
_atom_site_aniso_label
_atom_site_aniso_U_11
_atom_site_aniso_U_22
_atom_site_aniso_U_33
_atom_site_aniso_U_23
_atom_site_aniso_U_13
_atom_site_aniso_U_12
Zn1 0.0363(7) 0.0255(7) 0.0717(9) 0.000 0.0222(6) 0.000
N1 0.038(3) 0.031(3) 0.051(3) -0.005(3) 0.021(3) -0.002(3)
N2 0.052(3) 0.051(4) 0.063(4) 0.010(4) 0.018(3) -0.003(3)
O1 0.034(3) 0.053(4) 0.073(3) -0.009(3) 0.032(3) -0.012(3)
O2 0.046(4) 0.044(4) 0.053(4) -0.016(3) 0.026(3) -0.013(4)
O3 0.054(6) 0.086(5) 0.069(4) 0.016(4) 0.014(4) 0.000(6)
O4 0.066(6) 0.058(4) 0.091(5) 0.016(4) 0.018(5) 0.008(5)
O5 0.136(7) 0.200(10) 0.205(9) 0.026(8) 0.049(7) 0.025(8)
C1 0.045(3) 0.049(4) 0.062(4) -0.008(3) 0.026(3) -0.014(3)
C2 0.052(3) 0.051(4) 0.063(4) 0.010(4) 0.018(3) -0.003(3)
C3 0.040(3) 0.045(4) 0.051(4) -0.010(3) 0.026(3) -0.014(3)
C4 0.042(3) 0.048(4) 0.050(4) 0.002(3) 0.022(3) -0.012(3)
C5 0.037(3) 0.038(4) 0.054(4) 0.007(3) 0.019(3) -0.003(3)
C6 0.032(3) 0.035(3) 0.052(4) -0.002(3) 0.020(3) -0.003(3)
C7 0.036(3) 0.028(3) 0.042(3) 0.000(3) 0.023(3) -0.007(3)
C8 0.035(3) 0.034(3) 0.050(4) 0.002(3) 0.024(3) -0.002(3)
C9 0.050(4) 0.050(4) 0.056(4) -0.014(4) 0.011(3) 0.012(4)
C10 0.049(4) 0.054(4) 0.056(4) -0.007(4) 0.006(3) 0.011(4)
C11 0.032(3) 0.039(4) 0.049(4) 0.006(3) 0.017(3) 0.000(3)
C12 0.050(4) 0.035(4) 0.059(4) 0.001(4) 0.026(3) 0.008(3)
C13 0.046(4) 0.046(4) 0.047(4) -0.001(3) 0.015(3) 0.008(3)
C14 0.032(3) 0.044(4) 0.057(4) 0.005(4) 0.022(3) -0.002(3)
O2' 0.046(4) 0.044(4) 0.053(4) -0.016(3) 0.026(3) -0.013(4)
O1' 0.034(3) 0.053(4) 0.073(3) -0.009(3) 0.032(3) -0.012(3)
O4' 0.066(6) 0.058(4) 0.091(5) 0.016(4) 0.018(5) 0.008(5)
O3' 0.054(6) 0.086(5) 0.069(4) 0.016(4) 0.014(4) 0.000(6)

loop_
_atom_type_symbol
_atom_type_description
_atom_type_scat_dispersion_real
_atom_type_scat_dispersion_imag
_atom_type_scat_source
C C 0.0033 0.0016 'International Tables Vol C Tables 4.2.6.8 and 6.1.1.4'
H H 0.0000 0.0000 'International Tables Vol C Tables 4.2.6.8 and 6.1.1.4'
O O 0.0106 0.0060 'International Tables Vol C Tables 4.2.6.8 and 6.1.1.4'
N N 0.0061 0.0033 'International Tables Vol C Tables 4.2.6.8 and 6.1.1.4'
Zn Zn 0.2839 1.4301 'International Tables Vol C Tables 4.2.6.8 and 6.1.1.4'

loop_
_geom_angle_atom_site_label_1
_geom_angle_atom_site_label_2
_geom_angle_atom_site_label_3
_geom_angle
_geom_angle_site_symmetry_1
_geom_angle_site_symmetry_3
O1' Zn1 O1' 76.7(9) 2 .
O1' Zn1 N1 142.2(5) 2 2
O1' Zn1 N1 103.9(5) . 2
O1' Zn1 N1 103.9(5) 2 .
O1' Zn1 N1 142.2(5) . .
N1 Zn1 N1 97.9(3) 2 .
O1' Zn1 O2 12.7(5) 2 2
O1' Zn1 O2 85.7(5) . 2
N1 Zn1 O2 149.0(3) 2 2
N1 Zn1 O2 91.2(3) . 2
O1' Zn1 O2 85.7(5) 2 .
O1' Zn1 O2 12.7(5) . .
N1 Zn1 O2 91.2(3) 2 .
N1 Zn1 O2 149.0(3) . .
O2 Zn1 O2 96.0(6) 2 .
O1' Zn1 O1 101.6(5) 2 .
O1' Zn1 O1 52.9(5) . .
N1 Zn1 O1 108.6(3) 2 .
N1 Zn1 O1 91.0(3) . .
O2 Zn1 O1 100.7(4) 2 .
O2 Zn1 O1 58.0(3) . .
O1' Zn1 O1 52.9(5) 2 2
O1' Zn1 O1 101.6(5) . 2
N1 Zn1 O1 91.0(3) 2 2
N1 Zn1 O1 108.6(3) . 2
O2 Zn1 O1 58.0(3) 2 2
O2 Zn1 O1 100.7(4) . 2
O1 Zn1 O1 150.3(6) . 2
O1' Zn1 C1 26.4(4) 2 2
O1' Zn1 C1 93.3(4) . 2
N1 Zn1 C1 118.4(2) 2 2
N1 Zn1 C1 103.1(2) . 2
O2 Zn1 C1 30.8(2) 2 2
O2 Zn1 C1 98.3(3) . 2
O1 Zn1 C1 127.9(4) . 2
O1 Zn1 C1 27.3(2) 2 2
C9 N1 C13 116.5(6) . .
C9 N1 Zn1 123.4(5) . .
C13 N1 Zn1 120.0(5) . .
O4' N2 O3' 120(4) . .
O4' N2 C5 115(2) . .
O3' N2 C5 124(3) . .
O4' N2 O5 56(2) . .
O3' N2 O5 68(3) . .
C5 N2 O5 159.5(5) . .
C1 O1 Zn1 89.2(7) . .
C1 O2 Zn1 86.7(6) . .
N2 O5 H5C 112.0 . .
N2 O5 H5D 122.5 . .
H5C O5 H5D 109.3 . .
O1 C1 O1' 104.0(11) . .
O1 C1 O2 125.8(9) . .
O1' C1 O2 28.0(6) . .
O1 C1 O2' 26.5(6) . .
O1' C1 O2' 117.4(11) . .
O2 C1 O2' 128.0(10) . .
O1 C1 C3 122.3(8) . .
O1' C1 C3 126.1(10) . .
O2 C1 C3 111.3(7) . .
O2' C1 C3 116.3(8) . .
C4 C3 C8 119.5(6) . .
C4 C3 C1 119.5(6) . .
C8 C3 C1 120.6(6) . .
C5 C4 C3 119.6(7) . .
C5 C4 H4A 120.2 . .
C3 C4 H4A 120.2 . .
C4 C5 C6 121.1(6) . .
C4 C5 N2 119.1(6) . .
C6 C5 N2 119.9(6) . .
C7 C6 C5 120.5(6) . .
C7 C6 H6 119.8 . .
C5 C6 H6 119.8 . .
C6 C7 C8 118.0(6) . .
C6 C7 C7 121.4(4) . 2_554
C8 C7 C7 120.7(4) . 2_554
C3 C8 C7 121.3(6) . .
C3 C8 H8 119.3 . .
C7 C8 H8 119.3 . .
N1 C9 C10 122.9(7) . .
N1 C9 H9 118.6 . .
C10 C9 H9 118.6 . .
C9 C10 C11 121.8(7) . .
C9 C10 H10 119.1 . .
C11 C10 H10 119.1 . .
C10 C11 C12 115.0(7) . .
C10 C11 C14 123.2(7) . .
C12 C11 C14 121.7(7) . .
C13 C12 C11 120.4(7) . .
C13 C12 H12 119.8 . .
C11 C12 H12 119.8 . .
N1 C13 C12 123.4(7) . .
N1 C13 H13 118.3 . .
C12 C13 H13 118.3 . .
C11 C14 C14 111.3(6) . 7_475
C11 C14 H14A 109.4 . .
C14 C14 H14A 109.4 7_475 .
C11 C14 H14B 109.4 . .
C14 C14 H14B 109.4 7_475 .
H14A C14 H14B 108.0 . .
C1 O1' Zn1 110.8(11) . .
N2 O4' H4' 109.5 . .

loop_
_geom_bond_atom_site_label_1
_geom_bond_atom_site_label_2
_geom_bond_distance
_geom_bond_site_symmetry_2
Zn1 O1' 1.867(16) 2
Zn1 O1' 1.867(16) .
Zn1 N1 2.043(5) 2
Zn1 N1 2.043(5) .
Zn1 O2 2.285(12) 2
Zn1 O2 2.285(12) .
Zn1 O1 2.301(11) .
Zn1 O1 2.301(11) 2
Zn1 C1 2.571(8) 2
N1 C9 1.324(8) .
N1 C13 1.347(8) .
N2 O4' 1.259(15) .
N2 O3' 1.261(15) .
N2 C5 1.453(9) .
N2 O5 3.334(11) .
O1 C1 1.181(9) .
O2 C1 1.317(10) .
O4 H4 0.8200 .
O5 H5C 0.8501 .
O5 H5D 0.8501 .
C1 O1' 1.225(11) .
C1 O2' 1.341(11) .
C1 C3 1.509(10) .
C3 C4 1.391(7) .
C3 C8 1.399(7) .
C4 C5 1.382(7) .
C4 H4A 0.9300 .
C5 C6 1.399(7) .
C6 C7 1.393(6) .
C6 H6 0.9300 .
C7 C8 1.411(7) .
C7 C7 1.449(12) 2_554
C8 H8 0.9300 .
C9 C10 1.372(10) .
C9 H9 0.9300 .
C10 C11 1.378(10) .
C10 H10 0.9300 .
C11 C12 1.395(10) .
C11 C14 1.484(9) .
C12 C13 1.371(9) .
C12 H12 0.9300 .
C13 H13 0.9300 .
C14 C14 1.518(13) 7_475
C14 H14A 0.9700 .
C14 H14B 0.9700 .
O4' H4' 0.8200 .
